data_4508660
loop_
_publ_author_name
'Kumar, D. Krishna'
'Das, Amitava'
'Dastidar, Parthasarathi'

_publ_section_title
;
 One-Dimensional Chains, Two-Dimensional Corrugated Sheets Having a
 Cross-Linked Helix in Metal&#x2212;Organic Frameworks:&#x2009; Exploring
 Hydrogen-Bond Capable Backbones and Ligating Topologies in Mixed Ligand
 Systems
;
_journal_issue 8
_journal_name_full 'Crystal Growth &amp; Design'
_journal_page_first 1903
_journal_paper_doi 10.1021/cg0600344
_journal_volume 6
_journal_year 2006
_chemical_formula_sum 'C15 H15 Cd N3 O8'
_chemical_formula_weight 477.70
_chemical_name_systematic
; 
 ? 
;
_space_group_IT_number 5
_symmetry_cell_setting monoclinic
_symmetry_space_group_name_Hall 'C 2y'
_symmetry_space_group_name_H-M 'C 1 2 1'
_atom_sites_solution_hydrogens geom
_atom_sites_solution_primary direct
_atom_sites_solution_secondary difmap
_audit_creation_method SHELXL-97
_cell_angle_alpha 90.00
_cell_angle_beta 107.591(3)
_cell_angle_gamma 90.00
_cell_formula_units_Z 4
_cell_length_a 24.139(2)
_cell_length_b 9.1383(8)
_cell_length_c 8.2704(8)
_cell_measurement_temperature 100(2)
_cell_volume 1739.1(3)
_computing_cell_refinement 'BRUKER AXS SMART 3'
_computing_data_collection 'BRUKER AXS SMART 3'
_computing_data_reduction 'BRUKER AXS SAINT'
_computing_molecular_graphics 'PLATON, 'MERCURY 1.3'
_computing_structure_refinement 'SHELXL-97 (Sheldrick, 1997)'
_computing_structure_solution 'SHELXS-97 (Sheldrick, 1990)'
_diffrn_ambient_temperature 100(2)
_diffrn_detector_area_resol_mean 0.3
_diffrn_measured_fraction_theta_full 0.936
_diffrn_measured_fraction_theta_max 0.936
_diffrn_measurement_device_type 'BRUKER SMART CCD AREA DETECTOR'
_diffrn_measurement_method PHI-OMEGA
_diffrn_radiation_monochromator graphite
_diffrn_radiation_source 'fine-focus sealed tube'
_diffrn_radiation_type MoK\a
_diffrn_radiation_wavelength 0.71073
_diffrn_reflns_av_R_equivalents 0.0296
_diffrn_reflns_av_sigmaI/netI 0.0372
_diffrn_reflns_limit_h_max 26
_diffrn_reflns_limit_h_min -31
_diffrn_reflns_limit_k_max 11
_diffrn_reflns_limit_k_min -11
_diffrn_reflns_limit_l_max 8
_diffrn_reflns_limit_l_min -10
_diffrn_reflns_number 5214
_diffrn_reflns_theta_full 28.24
_diffrn_reflns_theta_max 28.24
_diffrn_reflns_theta_min 1.77
_exptl_absorpt_coefficient_mu 1.307
_exptl_absorpt_correction_type SADABS
_exptl_crystal_colour COLORLESS
_exptl_crystal_density_diffrn 1.825
_exptl_crystal_density_method 'not measured'
_exptl_crystal_description PLATE
_exptl_crystal_F_000 952
_exptl_crystal_size_max 0.42
_exptl_crystal_size_mid 0.24
_exptl_crystal_size_min 0.15
_refine_diff_density_max 0.864
_refine_diff_density_min -1.097
_refine_diff_density_rms 0.120
_refine_ls_abs_structure_details 'Flack H D (1983), Acta Cryst. A39, 876-881'
_refine_ls_abs_structure_Flack 0.02(5)
_refine_ls_extinction_method none
_refine_ls_goodness_of_fit_ref 1.096
_refine_ls_hydrogen_treatment mixed
_refine_ls_matrix_type full
_refine_ls_number_parameters 257
_refine_ls_number_reflns 3706
_refine_ls_number_restraints 1
_refine_ls_restrained_S_all 1.095
_refine_ls_R_factor_all 0.0522
_refine_ls_R_factor_gt 0.0461
_refine_ls_shift/su_max 0.000
_refine_ls_shift/su_mean 0.000
_refine_ls_structure_factor_coef Fsqd
_refine_ls_weighting_details 'calc w=1/[\s^2^(Fo^2^)+(0.0782P)^2^+5.9332P] where P=(Fo^2^+2Fc^2^)/3'
_refine_ls_weighting_scheme calc
_refine_ls_wR_factor_gt 0.1237
_refine_ls_wR_factor_ref 0.1295
_reflns_number_gt 3374
_reflns_number_total 3706
_reflns_threshold_expression >2sigma(I)
_cod_data_source_file cg0600344sup6.cif
_cod_data_source_block kb494c
_cod_depositor_comments
;
The following automatic conversions were performed:

'_symmetry_cell_setting' value 'MONOCLINIC' changed to 'monoclinic'
according to /home/saulius/struct/CIF-dictionaries/cif_core.dic
dictionary named 'cif_core.dic' version 2.4.2 from 2011-04-26.

Automatic conversion script
Id: cif_fix_values 1891 2012-01-12 08:04:46Z andrius 
;
_cod_original_cell_volume 1739.0(3)
_cod_original_sg_symbol_H-M C2
_cod_database_code 4508660

loop_
_symmetry_equiv_pos_as_xyz
'x, y, z'
'-x, y, -z'
'x+1/2, y+1/2, z'
'-x+1/2, y+1/2, -z'

loop_
_atom_site_label
_atom_site_type_symbol
_atom_site_fract_x
_atom_site_fract_y
_atom_site_fract_z
_atom_site_U_iso_or_equiv
_atom_site_adp_type
_atom_site_occupancy
_atom_site_symmetry_multiplicity
_atom_site_calc_flag
_atom_site_refinement_flags
Cd1 Cd 0.663338(14) 0.78585(6) 0.89243(5) 0.03050(15) Uani 1 1 d .
N1 N 0.6391(2) 0.9953(6) 0.7313(8) 0.0297(12) Uani 1 1 d .
C2 C 0.6634(3) 1.1279(7) 0.7762(9) 0.0325(15) Uani 1 1 d .
H2 H 0.6939 1.1352 0.8765 0.039 Uiso 1 1 calc R
C3 C 0.6459(3) 1.2513(7) 0.6835(9) 0.0322(16) Uani 1 1 d .
H3 H 0.6643 1.3402 0.7189 0.039 Uiso 1 1 calc R
C4 C 0.5991(3) 1.2420(7) 0.5321(9) 0.0305(15) Uani 1 1 d .
C5 C 0.5758(3) 1.1066(8) 0.4812(10) 0.0362(16) Uani 1 1 d .
H5 H 0.5459 1.0955 0.3800 0.043 Uiso 1 1 calc R
C6 C 0.5972(3) 0.9880(8) 0.5819(9) 0.0332(15) Uani 1 1 d .
H6 H 0.5817 0.8965 0.5443 0.040 Uiso 1 1 calc R
N7 N 0.5794(2) 1.3752(7) 0.4462(8) 0.0310(12) Uani 1 1 d .
H7 H 0.6025 1.4493 0.4699 0.037 Uiso 1 1 calc R
C8 C 0.5271(3) 1.3939(7) 0.3300(7) 0.0243(12) Uani 1 1 d .
O9 O 0.49156(16) 1.2961(9) 0.2754(5) 0.0297(9) Uani 1 1 d .
C10 C 0.4873(3) 0.5475(7) 0.7269(7) 0.0252(13) Uani 1 1 d .
C11 C 0.5465(3) 0.5890(7) 0.7733(8) 0.0280(13) Uani 1 1 d .
H11 H 0.5740 0.5179 0.7726 0.034 Uiso 1 1 calc R
N12 N 0.5647(2) 0.7244(6) 0.8178(7) 0.0309(12) Uani 1 1 d .
C13 C 0.5247(3) 0.8254(7) 0.8242(9) 0.0339(16) Uani 1 1 d .
H13 H 0.5373 0.9203 0.8555 0.041 Uiso 1 1 calc R
C14 C 0.4656(2) 0.7955(12) 0.7869(8) 0.0322(13) Uani 1 1 d .
H14 H 0.4395 0.8678 0.7950 0.039 Uiso 1 1 calc R
C15 C 0.4470(3) 0.6536(8) 0.7369(8) 0.0284(14) Uani 1 1 d .
H15 H 0.4078 0.6297 0.7104 0.034 Uiso 1 1 calc R
O16 O 0.7334(2) 0.7276(5) 0.7672(6) 0.0319(10) Uani 1 1 d .
C17 C 0.7058(3) 0.6415(7) 0.6513(8) 0.0310(15) Uani 1 1 d .
O18 O 0.6520(2) 0.6202(5) 0.6164(6) 0.0311(10) Uani 1 1 d .
C19 C 0.7390(3) 0.5651(8) 0.5515(8) 0.0323(15) Uani 1 1 d .
H19 H 0.7302 0.5885 0.4370 0.039 Uiso 1 1 calc R
C20 C 0.7806(3) 0.4652(8) 0.6137(10) 0.0362(16) Uani 1 1 d .
H20 H 0.7989 0.4249 0.5398 0.043 Uiso 1 1 calc R
C21 C 0.7003(3) 0.9145(9) 1.2066(11) 0.0423(19) Uani 1 1 d .
O22 O 0.6495(3) 0.8702(17) 1.1477(12) 0.146(7) Uani 1 1 d .
O23 O 0.7334(2) 0.9122(5) 1.1172(6) 0.0300(10) Uani 1 1 d .
O24 O 0.6878(2) 0.5595(6) 1.0074(8) 0.0398(12) Uani 1 1 d .
H24A H 0.7102 0.5204 0.9632 0.060 Uiso 1 1 calc R
O25 O 0.8395(3) 0.8610(8) 0.7936(8) 0.0509(16) Uani 1 1 d .
O26 O 0.4326(3) 0.1721(7) 0.9621(8) 0.0567(17) Uani 1 1 d .
H24B H 0.678(5) 0.488(13) 1.058(12) 0.05(3) Uiso 1 1 d .
H25A H 0.807(5) 0.814(17) 0.792(15) 0.09(4) Uiso 1 1 d .
H25B H 0.867(4) 0.765(14) 0.858(12) 0.05(2) Uiso 1 1 d .

loop_
_atom_site_aniso_label
_atom_site_aniso_U_11
_atom_site_aniso_U_22
_atom_site_aniso_U_33
_atom_site_aniso_U_23
_atom_site_aniso_U_13
_atom_site_aniso_U_12
Cd1 0.01473(18) 0.0147(2) 0.0502(3) -0.0082(3) -0.00803(14) 0.0001(2)
N1 0.018(2) 0.017(3) 0.043(3) -0.010(2) -0.008(2) 0.001(2)
C2 0.023(3) 0.015(3) 0.045(4) -0.007(3) -0.012(3) 0.000(2)
C3 0.021(3) 0.018(4) 0.045(3) -0.009(2) -0.010(2) -0.003(2)
C4 0.023(3) 0.021(3) 0.039(4) -0.007(2) -0.003(3) 0.006(2)
C5 0.028(3) 0.023(3) 0.043(4) -0.011(3) -0.011(3) 0.007(3)
C6 0.020(3) 0.024(3) 0.046(4) -0.018(3) -0.004(3) 0.003(2)
N7 0.025(3) 0.021(3) 0.035(3) -0.002(2) -0.009(2) 0.008(2)
C8 0.021(3) 0.024(3) 0.023(3) -0.006(2) -0.001(2) 0.007(2)
O9 0.0191(16) 0.029(3) 0.0337(19) 0.002(3) -0.0036(14) 0.000(3)
C10 0.018(3) 0.027(3) 0.023(3) 0.005(2) -0.004(2) -0.004(2)
C11 0.016(3) 0.024(3) 0.037(3) 0.002(3) -0.003(2) 0.000(2)
N12 0.019(3) 0.021(3) 0.041(3) -0.003(2) -0.008(2) -0.004(2)
C13 0.023(3) 0.021(4) 0.048(4) 0.000(2) -0.004(3) -0.005(2)
C14 0.019(2) 0.029(3) 0.039(3) 0.010(4) -0.006(2) -0.001(4)
C15 0.016(3) 0.036(4) 0.024(3) 0.003(3) -0.007(2) -0.005(2)
O16 0.026(2) 0.0185(19) 0.039(2) -0.0065(18) -0.0088(19) 0.0034(17)
C17 0.035(3) 0.017(3) 0.027(3) 0.002(2) -0.011(3) 0.008(3)
O18 0.027(2) 0.021(2) 0.033(2) -0.0049(18) -0.0097(19) 0.0056(18)
C19 0.035(3) 0.023(3) 0.026(3) -0.004(2) -0.011(3) 0.008(3)
C20 0.030(3) 0.023(3) 0.048(4) 0.005(3) -0.001(3) 0.003(3)
C21 0.020(3) 0.036(4) 0.062(5) -0.023(4) -0.001(3) -0.006(3)
O22 0.036(3) 0.301(17) 0.112(7) -0.145(9) 0.037(4) -0.082(6)
O23 0.021(2) 0.023(2) 0.037(2) 0.0063(19) -0.0052(19) -0.0017(17)
O24 0.030(3) 0.028(3) 0.055(3) 0.006(2) 0.004(2) 0.007(2)
O25 0.060(4) 0.052(4) 0.040(3) -0.006(3) 0.012(3) -0.025(3)
O26 0.083(5) 0.035(3) 0.050(3) -0.005(3) 0.017(3) -0.008(3)

loop_
_atom_type_symbol
_atom_type_description
_atom_type_scat_dispersion_real
_atom_type_scat_dispersion_imag
_atom_type_scat_source
C C 0.0033 0.0016 'International Tables Vol C Tables 4.2.6.8 and 6.1.1.4'
H H 0.0000 0.0000 'International Tables Vol C Tables 4.2.6.8 and 6.1.1.4'
N N 0.0061 0.0033 'International Tables Vol C Tables 4.2.6.8 and 6.1.1.4'
O O 0.0106 0.0060 'International Tables Vol C Tables 4.2.6.8 and 6.1.1.4'
Cd Cd -0.8075 1.2024 'International Tables Vol C Tables 4.2.6.8 and 6.1.1.4'

loop_
_geom_angle_atom_site_label_1
_geom_angle_atom_site_label_2
_geom_angle_atom_site_label_3
_geom_angle
_geom_angle_site_symmetry_1
_geom_angle_site_symmetry_3
O24 Cd1 O16 81.0(2) . 1
O24 Cd1 O16 81.0(2) . .
O16 Cd1 O16 0.0(3) 1 .
O24 Cd1 N1 169.6(2) . .
O16 Cd1 N1 91.4(2) 1 .
O16 Cd1 N1 91.4(2) . .
O24 Cd1 N12 90.4(2) . .
O16 Cd1 N12 130.88(19) 1 .
O16 Cd1 N12 130.88(19) . .
N1 Cd1 N12 89.2(2) . .
O24 Cd1 O22 90.7(4) . .
O16 Cd1 O22 143.2(2) 1 .
O16 Cd1 O22 143.2(2) . .
N1 Cd1 O22 99.6(4) . .
N12 Cd1 O22 84.6(2) . .
O24 Cd1 O23 94.62(18) . .
O16 Cd1 O23 91.09(16) 1 .
O16 Cd1 O23 91.09(16) . .
N1 Cd1 O23 92.55(17) . .
N12 Cd1 O23 137.96(19) . .
O22 Cd1 O23 53.7(2) . .
O24 Cd1 C21 91.4(2) . .
O16 Cd1 C21 116.98(19) 1 .
O16 Cd1 C21 116.98(19) . .
N1 Cd1 C21 98.3(2) . .
N12 Cd1 C21 111.5(2) . .
O22 Cd1 C21 26.9(2) . .
O23 Cd1 C21 26.9(2) . .
C6 N1 C2 116.3(6) . .
C6 N1 Cd1 118.7(5) . .
C2 N1 Cd1 125.0(4) . .
N1 C2 C3 123.7(6) . .
N1 C2 H2 118.1 . .
C3 C2 H2 118.1 . .
C2 C3 C4 118.7(6) . .
C2 C3 H3 120.7 . .
C4 C3 H3 120.7 . .
C5 C4 C3 118.1(6) . .
C5 C4 N7 125.2(6) . .
C3 C4 N7 116.7(6) . .
C6 C5 C4 118.9(6) . .
C6 C5 H5 120.6 . .
C4 C5 H5 120.6 . .
N1 C6 C5 124.2(6) . .
N1 C6 H6 117.9 . .
C5 C6 H6 117.9 . .
C8 N7 C4 124.5(6) . .
C8 N7 H7 117.8 . .
C4 N7 H7 117.8 . .
O9 C8 N7 124.9(6) . .
O9 C8 C10 120.0(6) . 2_666
N7 C8 C10 115.1(5) . 2_666
C15 C10 C11 117.7(6) . .
C15 C10 C8 125.0(6) . 2_646
C11 C10 C8 117.3(6) . 2_646
N12 C11 C10 123.2(6) . .
N12 C11 H11 118.4 . .
C10 C11 H11 118.4 . .
C11 N12 C13 118.0(6) . .
C11 N12 Cd1 121.4(4) . .
C13 N12 Cd1 120.6(4) . .
N12 C13 C14 123.7(7) . .
N12 C13 H13 118.2 . .
C14 C13 H13 118.2 . .
C13 C14 C15 117.7(7) . .
C13 C14 H14 121.2 . .
C15 C14 H14 121.2 . .
C10 C15 C14 119.7(6) . .
C10 C15 H15 120.1 . .
C14 C15 H15 120.1 . .
O16 O16 C17 0(10) 1 .
O16 O16 Cd1 0(10) 1 .
C17 O16 Cd1 101.4(5) . .
O18 C17 O16 122.7(7) . 1
O18 C17 O16 122.7(7) . .
O16 C17 O16 0.0(5) 1 .
O18 C17 C19 119.5(6) . .
O16 C17 C19 117.8(6) 1 .
O16 C17 C19 117.8(6) . .
C20 C19 C17 125.0(6) . .
C20 C19 H19 117.5 . .
C17 C19 H19 117.5 . .
C19 C20 C21 124.4(7) . 4_647
C19 C20 H20 117.8 . .
C21 C20 H20 117.8 4_647 .
O23 C21 O22 119.8(7) . .
O23 C21 C20 122.6(6) . 4_657
O22 C21 C20 117.6(8) . 4_657
O23 C21 Cd1 60.8(4) . .
O22 C21 Cd1 59.3(5) . .
C20 C21 Cd1 172.5(6) 4_657 .
C21 O22 Cd1 93.8(6) . .
C21 O23 Cd1 92.3(4) . .
Cd1 O24 H24A 109.5 . .
Cd1 O24 H24B 146(7) . .
H24A O24 H24B 101.8 . .
H25A O25 H25B 91(10) . .

loop_
_geom_bond_atom_site_label_1
_geom_bond_atom_site_label_2
_geom_bond_distance
_geom_bond_site_symmetry_2
Cd1 O24 2.278(6) .
Cd1 O16 2.296(5) 1
Cd1 O16 2.296(5) .
Cd1 N1 2.304(6) .
Cd1 N12 2.341(5) .
Cd1 O22 2.365(7) .
Cd1 O23 2.398(5) .
Cd1 C21 2.744(8) .
N1 C6 1.342(8) .
N1 C2 1.349(8) .
C2 C3 1.358(9) .
C2 H2 0.9300 .
C3 C4 1.413(9) .
C3 H3 0.9300 .
C4 C5 1.372(10) .
C4 N7 1.418(9) .
C5 C6 1.369(11) .
C5 H5 0.9300 .
C6 H6 0.9300 .
N7 C8 1.347(8) .
N7 H7 0.8600 .
C8 O9 1.227(9) .
C8 C10 1.488(9) 2_666
C10 C15 1.394(10) .
C10 C11 1.413(8) .
C10 C8 1.488(9) 2_646
C11 N12 1.328(8) .
C11 H11 0.9300 .
N12 C13 1.347(9) .
C13 C14 1.393(8) .
C13 H13 0.9300 .
C14 C15 1.394(12) .
C14 H14 0.9300 .
C15 H15 0.9300 .
O16 O16 0.000(17) 1
O16 C17 1.263(8) .
C17 O18 1.259(9) .
C17 O16 1.263(8) 1
C17 C19 1.487(10) .
C19 C20 1.339(9) .
C19 H19 0.9300 .
C20 C21 1.491(11) 4_647
C20 H20 0.9300 .
C21 O23 1.241(10) .
C21 O22 1.243(9) .
C21 C20 1.491(11) 4_657
O24 H24A 0.8200 .
O24 H24B 0.84(11) .
O25 H25A 0.89(13) .
O25 H25B 1.13(11) .

loop_
_geom_hbond_atom_site_label_D
_geom_hbond_atom_site_label_H
_geom_hbond_atom_site_label_A
_geom_hbond_distance_DH
_geom_hbond_distance_HA
_geom_hbond_distance_DA
_geom_hbond_angle_DHA
_geom_hbond_site_symmetry_A
N7 H7 O18 0.86 2.11 2.928(8) 158.0 1_565
O24 H24B O25 0.84(11) 1.83(11) 2.664(9) 168(10) 4_647
O25 H25A O16 0.89(13) 1.90(13) 2.786(8) 174(12) 1
O25 H25B O26 1.13(11) 1.78(10) 2.842(11) 155(8) 3
C14 H14 O22 0.93 2.33 3.063(10) 135.0 2_657
